data_4025598
loop_
_publ_author_name
'Stephen Hanessian'
'Thilo Focken'
'Xueling Mi'
'Rupal Oza'
'Bin Chen'
'Dougal Ritson'
'Renaud Beaudegnies'

_publ_section_title
;
 Total Synthesis of (+)-Ambruticin S: Probing the Pharmacophoric Subunit
;
_journal_name_full 'Journal of Organic Chemistry'
_journal_page_first 5601
_journal_page_last 5618
_journal_paper_doi 10.1021/jo100956v
_journal_volume 75
_journal_year 2010
_chemical_absolute_configuration rmad
_chemical_compound_source 'Synthesized by the authors. See text'
_chemical_formula_moiety 'C10 H16 O3'
_chemical_formula_sum 'C10 H16 O3'
_chemical_formula_weight 184.23
_chemical_melting_point '31-31 Celsius'
_chemical_name_common '(1S, 2S, 3R)-tert-Butyl 2-formyl-3-methylcyclopropanecarboxylate'
_chemical_name_systematic
; 
 ? 
;
_space_group_IT_number 4
_symmetry_cell_setting monoclinic
_symmetry_space_group_name_Hall 'P 2yb'
_symmetry_space_group_name_H-M 'P 1 21 1'
_atom_sites_solution_hydrogens geom
_atom_sites_solution_primary direct
_atom_sites_solution_secondary difmap
_audit_creation_method SHELXL-97
_cell_angle_alpha 90
_cell_angle_beta 115.814(2)
_cell_angle_gamma 90
_cell_formula_units_Z 4
_cell_length_a 10.4645(4)
_cell_length_b 9.8531(3)
_cell_length_c 11.5532(5)
_cell_measurement_reflns_used 8533
_cell_measurement_temperature 170
_cell_measurement_theta_max 71.78
_cell_measurement_theta_min 4.69
_cell_volume 1072.36(7)
_computing_cell_refinement 'SAINT V7.34A(Bruker AXS, 2007)'
_computing_data_collection 'APEX2  (Bruker AXS, 2008)'
_computing_data_reduction 'SAINT V7.34A(Bruker AXS, 2007)'
_computing_molecular_graphics 'SHELXTL v6.12 (Bruker AXS, 2001)'
_computing_publication_material 'UdMX (Maris, 2004)'
_computing_structure_refinement 'SHELXL97 (Sheldrick, 2008)'
_computing_structure_solution 'SHELXS97 (Sheldrick, 2008)'
_diffrn_ambient_temperature 170
_diffrn_detector_area_resol_mean 5.5
_diffrn_measured_fraction_theta_full 0.989
_diffrn_measured_fraction_theta_max 0.989
_diffrn_measurement_device_type 'Bruker Smart 6000'
_diffrn_measurement_method \w
_diffrn_radiation_monochromator 'Montel 200 optics'
_diffrn_radiation_source 'Rotating Anode'
_diffrn_radiation_type CuK\a
_diffrn_radiation_wavelength 1.54178
_diffrn_reflns_av_R_equivalents 0.047
_diffrn_reflns_av_sigmaI/netI 0.0361
_diffrn_reflns_limit_h_max 12
_diffrn_reflns_limit_h_min -12
_diffrn_reflns_limit_k_max 12
_diffrn_reflns_limit_k_min -12
_diffrn_reflns_limit_l_max 14
_diffrn_reflns_limit_l_min -14
_diffrn_reflns_number 13877
_diffrn_reflns_theta_full 72.37
_diffrn_reflns_theta_max 72.37
_diffrn_reflns_theta_min 4.25
_exptl_absorpt_coefficient_mu 0.679
_exptl_absorpt_correction_T_max 0.9344
_exptl_absorpt_correction_T_min 0.8318
_exptl_absorpt_correction_type multi-scan
_exptl_absorpt_process_details 'Sadabs (Sheldrick, 2007)'
_exptl_crystal_colour Colorless
_exptl_crystal_density_diffrn 1.141
_exptl_crystal_density_method 'not measured'
_exptl_crystal_description plate
_exptl_crystal_F_000 400
_exptl_crystal_size_max 0.23
_exptl_crystal_size_mid 0.22
_exptl_crystal_size_min 0.10
_refine_diff_density_max 0.226
_refine_diff_density_min -0.268
_refine_diff_density_rms 0.081
_refine_ls_abs_structure_details 'Flack H D (1983), 1730 Friedel Pairs'
_refine_ls_abs_structure_Flack -0.07(15)
_refine_ls_extinction_coef 0.0403(16)
_refine_ls_extinction_expression Fc^*^=kFc[1+0.001xFc^2^\l^3^/sin(2\q)]^-1/4^
_refine_ls_extinction_method SHELXL
_refine_ls_goodness_of_fit_ref 1.078
_refine_ls_hydrogen_treatment constr
_refine_ls_matrix_type full
_refine_ls_number_parameters 244
_refine_ls_number_reflns 3985
_refine_ls_number_restraints 1
_refine_ls_restrained_S_all 1.078
_refine_ls_R_factor_all 0.0384
_refine_ls_R_factor_gt 0.0374
_refine_ls_shift/su_max 0.001
_refine_ls_shift/su_mean 0.000
_refine_ls_structure_factor_coef Fsqd
_refine_ls_weighting_details 'calc w=1/[\s^2^(Fo^2^)+(0.0526P)^2^+0.0961P] where P=(Fo^2^+2Fc^2^)/3'
_refine_ls_weighting_scheme calc
_refine_ls_wR_factor_gt 0.0941
_refine_ls_wR_factor_ref 0.0957
_reflns_number_gt 3854
_reflns_number_total 3985
_reflns_threshold_expression I>2\s(I)
_cod_data_source_file jo100956v_si_003.cif
_cod_data_source_block benit6
_cod_depositor_comments
;
The following automatic conversions were performed:

'_symmetry_cell_setting' value 'Monoclinic' changed to 'monoclinic'
according to the built-in table from CIF Core dictionary named
'cif_core.dic' version 2.4.1 from
2010-06-29.

'_geom_angle_publ_flag' value 'Y' changed to 'y'
according to the built-in table from CIF Core dictionary named
'cif_core.dic' version 2.4.1 from 2010-06-29 (40
times).

'_geom_bond_publ_flag' value 'Y' changed to 'y' according to
the built-in table from CIF Core dictionary named 'cif_core.dic'
version 2.4.1 from 2010-06-29 (26 times).

'_geom_torsion_publ_flag'
value 'Y' changed to 'y' according to the built-in table from CIF
Core dictionary named 'cif_core.dic' version 2.4.1 from 2010-06-29
(40 times).

Automatic conversion script
Id: cif_fix_values 1646 2011-03-28 12:23:43Z adriana 
;
_cod_original_cell_volume 1072.35(7)
_cod_database_code 4025598

loop_
_symmetry_equiv_pos_as_xyz
'x, y, z'
'-x, y+1/2, -z'

loop_
_atom_site_label
_atom_site_type_symbol
_atom_site_fract_x
_atom_site_fract_y
_atom_site_fract_z
_atom_site_U_iso_or_equiv
_atom_site_adp_type
_atom_site_occupancy
_atom_site_symmetry_multiplicity
_atom_site_calc_flag
_atom_site_refinement_flags
_atom_site_disorder_assembly
_atom_site_disorder_group
O11 O 0.86063(11) 0.81301(12) 0.47681(12) 0.0428(3) Uani 1 1 d . . .
O12 O 0.80132(10) 1.03337(10) 0.47820(10) 0.0332(2) Uani 1 1 d . . .
O13 O 1.22439(13) 0.91895(17) 0.31090(11) 0.0544(3) Uani 1 1 d . . .
C11 C 0.88885(14) 0.93238(15) 0.48426(13) 0.0303(3) Uani 1 1 d . . .
C12 C 1.02882(13) 0.98790(16) 0.50228(13) 0.0297(3) Uani 1 1 d . . .
H12 H 1.0355 1.0886 0.4957 0.036 Uiso 1 1 calc R . .
C13 C 1.11211(14) 0.90169(16) 0.44878(12) 0.0301(3) Uani 1 1 d . . .
H13 H 1.0684 0.8127 0.4101 0.036 Uiso 1 1 calc R . .
C14 C 1.16122(14) 0.91540(16) 0.59300(12) 0.0305(3) Uani 1 1 d . . .
H14 H 1.1438 0.8334 0.6351 0.037 Uiso 1 1 calc R . .
C15 C 1.18768(16) 0.97294(19) 0.38581(14) 0.0391(4) Uani 1 1 d . . .
H15 H 1.2090 1.0664 0.4047 0.047 Uiso 1 1 calc R . .
C16 C 1.29154(16) 0.99587(19) 0.67721(15) 0.0412(4) Uani 1 1 d . . .
H16A H 1.2933 1.0810 0.6341 0.062 Uiso 1 1 calc R . .
H16B H 1.3768 0.9429 0.6929 0.062 Uiso 1 1 calc R . .
H16C H 1.2892 1.0160 0.7593 0.062 Uiso 1 1 calc R . .
C17 C 0.65508(15) 1.00429(17) 0.45985(16) 0.0370(3) Uani 1 1 d . . .
C18 C 0.57358(17) 0.9318(2) 0.33242(18) 0.0525(5) Uani 1 1 d . . .
H18A H 0.5847 0.9815 0.2639 0.079 Uiso 1 1 calc R . .
H18B H 0.4728 0.9275 0.3133 0.079 Uiso 1 1 calc R . .
H18C H 0.6108 0.8395 0.3380 0.079 Uiso 1 1 calc R . .
C19 C 0.5950(2) 1.1448(2) 0.4571(3) 0.0631(6) Uani 1 1 d . . .
H19A H 0.6553 1.1932 0.5364 0.095 Uiso 1 1 calc R . .
H19B H 0.4987 1.1370 0.4505 0.095 Uiso 1 1 calc R . .
H19C H 0.5923 1.1950 0.3829 0.095 Uiso 1 1 calc R . .
C110 C 0.6606(2) 0.9243(3) 0.5743(2) 0.0564(5) Uani 1 1 d . . .
H11A H 0.6934 0.8318 0.5713 0.085 Uiso 1 1 calc R . .
H11B H 0.5656 0.9210 0.5713 0.085 Uiso 1 1 calc R . .
H11C H 0.7264 0.9685 0.6541 0.085 Uiso 1 1 calc R . .
O21 O 0.61499(12) 0.80596(12) 0.98271(12) 0.0427(3) Uani 1 1 d . . .
O22 O 0.69268(10) 0.58792(10) 1.00824(9) 0.0311(2) Uani 1 1 d . . .
O23 O 0.09533(13) 0.64487(17) 0.76649(11) 0.0593(4) Uani 1 1 d . . .
C21 C 0.59889(15) 0.68546(15) 0.99484(13) 0.0298(3) Uani 1 1 d . . .
C22 C 0.47061(13) 0.62701(15) 0.99961(13) 0.0288(3) Uani 1 1 d . . .
H22 H 0.4685 0.5261 1.0078 0.035 Uiso 1 1 calc R . .
C23 C 0.32832(15) 0.69647(16) 0.91895(13) 0.0317(3) Uani 1 1 d . . .
H23 H 0.3320 0.7792 0.8704 0.038 Uiso 1 1 calc R . .
C24 C 0.39864(15) 0.70805(16) 1.06399(13) 0.0314(3) Uani 1 1 d . . .
H24 H 0.4434 0.7984 1.0967 0.038 Uiso 1 1 calc R . .
C25 C 0.20187(16) 0.61058(19) 0.85657(15) 0.0409(4) Uani 1 1 d . . .
H25 H 0.2049 0.5219 0.8900 0.049 Uiso 1 1 calc R . .
C26 C 0.34088(17) 0.6396(2) 1.14828(16) 0.0442(4) Uani 1 1 d . . .
H26A H 0.3125 0.5465 1.1181 0.066 Uiso 1 1 calc R . .
H26B H 0.2583 0.6901 1.1441 0.066 Uiso 1 1 calc R . .
H26C H 0.4144 0.6377 1.2373 0.066 Uiso 1 1 calc R . .
C27 C 0.83631(15) 0.62134(18) 1.01863(16) 0.0387(4) Uani 1 1 d . . .
C28 C 0.90048(19) 0.4817(2) 1.0267(2) 0.0540(5) Uani 1 1 d . . .
H28A H 0.9034 0.4338 1.1022 0.081 Uiso 1 1 calc R . .
H28B H 0.9971 0.4908 1.0344 0.081 Uiso 1 1 calc R . .
H28C H 0.8424 0.4301 0.9489 0.081 Uiso 1 1 calc R . .
C29 C 0.91742(18) 0.7014(2) 1.14128(19) 0.0526(5) Uani 1 1 d . . .
H29A H 0.8709 0.7892 1.1351 0.079 Uiso 1 1 calc R . .
H29B H 1.0150 0.7161 1.1532 0.079 Uiso 1 1 calc R . .
H29C H 0.9187 0.6505 1.2147 0.079 Uiso 1 1 calc R . .
C210 C 0.8231(2) 0.6942(2) 0.89789(19) 0.0522(5) Uani 1 1 d . . .
H21A H 0.7584 0.6436 0.8219 0.078 Uiso 1 1 calc R . .
H21B H 0.9167 0.7002 0.8982 0.078 Uiso 1 1 calc R . .
H21C H 0.7855 0.7858 0.8957 0.078 Uiso 1 1 calc R . .

loop_
_atom_site_aniso_label
_atom_site_aniso_U_11
_atom_site_aniso_U_22
_atom_site_aniso_U_33
_atom_site_aniso_U_23
_atom_site_aniso_U_13
_atom_site_aniso_U_12
O11 0.0330(5) 0.0269(6) 0.0688(8) -0.0020(5) 0.0224(5) -0.0021(4)
O12 0.0264(5) 0.0268(5) 0.0495(6) -0.0027(4) 0.0192(4) -0.0020(4)
O13 0.0516(7) 0.0727(9) 0.0501(6) 0.0070(6) 0.0328(6) 0.0096(6)
C11 0.0278(7) 0.0283(8) 0.0330(6) -0.0003(5) 0.0117(5) -0.0004(5)
C12 0.0262(7) 0.0282(7) 0.0331(6) -0.0008(6) 0.0114(6) -0.0012(6)
C13 0.0275(6) 0.0318(8) 0.0300(6) -0.0014(6) 0.0115(5) 0.0001(6)
C14 0.0280(7) 0.0305(7) 0.0301(6) 0.0003(6) 0.0099(5) 0.0009(6)
C15 0.0301(7) 0.0488(10) 0.0371(7) 0.0065(7) 0.0135(6) 0.0015(6)
C16 0.0308(7) 0.0455(9) 0.0386(7) -0.0050(7) 0.0071(6) -0.0025(7)
C17 0.0277(7) 0.0326(8) 0.0557(9) -0.0055(7) 0.0228(6) -0.0027(6)
C18 0.0301(8) 0.0643(12) 0.0560(9) -0.0126(9) 0.0122(7) -0.0022(8)
C19 0.0396(9) 0.0363(10) 0.1232(18) -0.0078(11) 0.0447(11) 0.0013(8)
C110 0.0602(11) 0.0599(13) 0.0678(11) -0.0067(10) 0.0452(10) -0.0110(9)
O21 0.0396(6) 0.0255(6) 0.0700(7) 0.0021(5) 0.0304(5) -0.0011(5)
O22 0.0269(5) 0.0286(5) 0.0403(5) -0.0016(4) 0.0169(4) -0.0012(4)
O23 0.0381(6) 0.0839(10) 0.0413(6) 0.0017(6) 0.0040(5) -0.0097(6)
C21 0.0294(7) 0.0272(8) 0.0334(6) -0.0006(6) 0.0143(5) -0.0003(5)
C22 0.0257(7) 0.0251(7) 0.0358(6) 0.0017(6) 0.0135(5) 0.0008(5)
C23 0.0283(7) 0.0312(7) 0.0335(7) 0.0036(6) 0.0115(6) 0.0017(6)
C24 0.0281(7) 0.0318(8) 0.0339(7) -0.0007(6) 0.0131(5) 0.0012(6)
C25 0.0320(7) 0.0468(10) 0.0417(8) -0.0057(7) 0.0140(6) -0.0051(7)
C26 0.0393(8) 0.0558(11) 0.0431(8) 0.0073(8) 0.0232(7) 0.0047(7)
C27 0.0286(7) 0.0359(9) 0.0568(9) -0.0049(7) 0.0235(7) -0.0036(6)
C28 0.0378(9) 0.0424(11) 0.0882(14) -0.0038(10) 0.0334(9) 0.0017(8)
C29 0.0310(8) 0.0531(11) 0.0673(11) -0.0141(10) 0.0153(8) -0.0068(7)
C210 0.0585(11) 0.0449(10) 0.0738(11) 0.0000(9) 0.0481(10) -0.0037(8)

loop_
_atom_type_symbol
_atom_type_description
_atom_type_scat_dispersion_real
_atom_type_scat_dispersion_imag
_atom_type_scat_source
C C 0.0181 0.0091 'International Tables Vol C Tables 4.2.6.8 and 6.1.1.4'
H H 0.0000 0.0000 'International Tables Vol C Tables 4.2.6.8 and 6.1.1.4'
O O 0.0492 0.0322 'International Tables Vol C Tables 4.2.6.8 and 6.1.1.4'

loop_
_geom_angle_atom_site_label_1
_geom_angle_atom_site_label_2
_geom_angle_atom_site_label_3
_geom_angle_site_symmetry_1
_geom_angle_site_symmetry_2
_geom_angle_site_symmetry_3
_geom_angle
_geom_angle_publ_flag
C11 O12 C17 . . . 120.48(12) y
O11 C11 O12 . . . 125.62(13) y
O11 C11 C12 . . . 124.25(14) y
O12 C11 C12 . . . 110.13(12) y
C11 C12 C14 . . . 118.28(13) y
C11 C12 C13 . . . 116.01(13) y
C14 C12 C13 . . . 60.21(9) y
C11 C12 H12 . . . 116.8 ?
C14 C12 H12 . . . 116.8 ?
C13 C12 H12 . . . 116.8 ?
C15 C13 C14 . . . 120.22(13) y
C15 C13 C12 . . . 117.44(14) y
C14 C13 C12 . . . 59.15(9) y
C15 C13 H13 . . . 116 ?
C14 C13 H13 . . . 116 ?
C12 C13 H13 . . . 116 ?
C12 C14 C16 . . . 119.93(14) y
C12 C14 C13 . . . 60.64(9) y
C16 C14 C13 . . . 122.15(13) y
C12 C14 H14 . . . 114.5 ?
C16 C14 H14 . . . 114.5 ?
C13 C14 H14 . . . 114.5 ?
O13 C15 C13 . . . 123.46(17) y
O13 C15 H15 . . . 118.3 ?
C13 C15 H15 . . . 118.3 ?
C14 C16 H16A . . . 109.5 ?
C14 C16 H16B . . . 109.5 ?
H16A C16 H16B . . . 109.5 ?
C14 C16 H16C . . . 109.5 ?
H16A C16 H16C . . . 109.5 ?
H16B C16 H16C . . . 109.5 ?
O12 C17 C19 . . . 102.70(12) y
O12 C17 C110 . . . 109.33(13) y
C19 C17 C110 . . . 110.52(17) y
O12 C17 C18 . . . 109.82(13) y
C19 C17 C18 . . . 110.90(17) y
C110 C17 C18 . . . 113.06(16) y
C17 C18 H18A . . . 109.5 ?
C17 C18 H18B . . . 109.5 ?
H18A C18 H18B . . . 109.5 ?
C17 C18 H18C . . . 109.5 ?
H18A C18 H18C . . . 109.5 ?
H18B C18 H18C . . . 109.5 ?
C17 C19 H19A . . . 109.5 ?
C17 C19 H19B . . . 109.5 ?
H19A C19 H19B . . . 109.5 ?
C17 C19 H19C . . . 109.5 ?
H19A C19 H19C . . . 109.5 ?
H19B C19 H19C . . . 109.5 ?
C17 C110 H11A . . . 109.5 ?
C17 C110 H11B . . . 109.5 ?
H11A C110 H11B . . . 109.5 ?
C17 C110 H11C . . . 109.5 ?
H11A C110 H11C . . . 109.5 ?
H11B C110 H11C . . . 109.5 ?
C21 O22 C27 . . . 121.01(12) y
O21 C21 O22 . . . 125.81(14) y
O21 C21 C22 . . . 123.81(14) y
O22 C21 C22 . . . 110.37(12) y
C21 C22 C24 . . . 118.03(12) y
C21 C22 C23 . . . 117.36(12) y
C24 C22 C23 . . . 59.89(9) y
C21 C22 H22 . . . 116.5 ?
C24 C22 H22 . . . 116.5 ?
C23 C22 H22 . . . 116.5 ?
C25 C23 C24 . . . 119.14(13) y
C25 C23 C22 . . . 118.08(14) y
C24 C23 C22 . . . 58.97(9) y
C25 C23 H23 . . . 116.2 ?
C24 C23 H23 . . . 116.2 ?
C22 C23 H23 . . . 116.2 ?
C22 C24 C26 . . . 120.70(14) y
C22 C24 C23 . . . 61.14(9) y
C26 C24 C23 . . . 122.83(13) y
C22 C24 H24 . . . 114 ?
C26 C24 H24 . . . 114 ?
C23 C24 H24 . . . 114 ?
O23 C25 C23 . . . 124.32(17) y
O23 C25 H25 . . . 117.8 ?
C23 C25 H25 . . . 117.8 ?
C24 C26 H26A . . . 109.5 ?
C24 C26 H26B . . . 109.5 ?
H26A C26 H26B . . . 109.5 ?
C24 C26 H26C . . . 109.5 ?
H26A C26 H26C . . . 109.5 ?
H26B C26 H26C . . . 109.5 ?
O22 C27 C28 . . . 102.02(13) y
O22 C27 C29 . . . 108.91(13) y
C28 C27 C29 . . . 111.20(16) y
O22 C27 C210 . . . 110.13(13) y
C28 C27 C210 . . . 110.26(15) y
C29 C27 C210 . . . 113.68(16) y
C27 C28 H28A . . . 109.5 ?
C27 C28 H28B . . . 109.5 ?
H28A C28 H28B . . . 109.5 ?
C27 C28 H28C . . . 109.5 ?
H28A C28 H28C . . . 109.5 ?
H28B C28 H28C . . . 109.5 ?
C27 C29 H29A . . . 109.5 ?
C27 C29 H29B . . . 109.5 ?
H29A C29 H29B . . . 109.5 ?
C27 C29 H29C . . . 109.5 ?
H29A C29 H29C . . . 109.5 ?
H29B C29 H29C . . . 109.5 ?
C27 C210 H21A . . . 109.5 ?
C27 C210 H21B . . . 109.5 ?
H21A C210 H21B . . . 109.5 ?
C27 C210 H21C . . . 109.5 ?
H21A C210 H21C . . . 109.5 ?
H21B C210 H21C . . . 109.5 ?

loop_
_geom_bond_atom_site_label_1
_geom_bond_atom_site_label_2
_geom_bond_site_symmetry_1
_geom_bond_site_symmetry_2
_geom_bond_distance
_geom_bond_publ_flag
O11 C11 . . 1.2066(19) y
O12 C11 . . 1.3335(18) y
O12 C17 . . 1.4786(16) y
O13 C15 . . 1.212(2) y
C11 C12 . . 1.4907(19) y
C12 C14 . . 1.5045(19) y
C12 C13 . . 1.5273(19) y
C12 H12 . . 1 ?
C13 C15 . . 1.466(2) y
C13 C14 . . 1.5209(17) y
C13 H13 . . 1 ?
C14 C16 . . 1.510(2) y
C14 H14 . . 1 ?
C15 H15 . . 0.95 ?
C16 H16a . . 0.98 ?
C16 H16b . . 0.98 ?
C16 H16c . . 0.98 ?
C17 C19 . . 1.515(2) y
C17 C110 . . 1.518(3) y
C17 C18 . . 1.520(2) y
C18 H18a . . 0.98 ?
C18 H18b . . 0.98 ?
C18 H18c . . 0.98 ?
C19 H19a . . 0.98 ?
C19 H19b . . 0.98 ?
C19 H19c . . 0.98 ?
C110 H11a . . 0.98 ?
C110 H11b . . 0.98 ?
C110 H11c . . 0.98 ?
O21 C21 . . 1.2158(18) y
O22 C21 . . 1.3337(18) y
O22 C27 . . 1.4916(17) y
O23 C25 . . 1.196(2) y
C21 C22 . . 1.4836(19) y
C22 C24 . . 1.4986(19) y
C22 C23 . . 1.5315(18) y
C22 H22 . . 1 ?
C23 C25 . . 1.468(2) y
C23 C24 . . 1.5128(18) y
C23 H23 . . 1 ?
C24 C26 . . 1.510(2) y
C24 H24 . . 1 ?
C25 H25 . . 0.95 ?
C26 H26a . . 0.98 ?
C26 H26b . . 0.98 ?
C26 H26c . . 0.98 ?
C27 C28 . . 1.516(3) y
C27 C29 . . 1.518(2) y
C27 C210 . . 1.521(2) y
C28 H28a . . 0.98 ?
C28 H28b . . 0.98 ?
C28 H28c . . 0.98 ?
C29 H29a . . 0.98 ?
C29 H29b . . 0.98 ?
C29 H29c . . 0.98 ?
C210 H21a . . 0.98 ?
C210 H21b . . 0.98 ?
C210 H21c . . 0.98 ?

loop_
_geom_torsion_atom_site_label_1
_geom_torsion_atom_site_label_2
_geom_torsion_atom_site_label_3
_geom_torsion_atom_site_label_4
_geom_torsion_site_symmetry_1
_geom_torsion_site_symmetry_2
_geom_torsion_site_symmetry_3
_geom_torsion_site_symmetry_4
_geom_torsion
_geom_torsion_publ_flag
C17 O12 C11 O11 . . . . -0.5(2) y
C17 O12 C11 C12 . . . . 179.69(11) y
O11 C11 C12 C14 . . . . -40.1(2) y
O12 C11 C12 C14 . . . . 139.74(13) y
O11 C11 C12 C13 . . . . 28.5(2) y
O12 C11 C12 C13 . . . . -151.68(12) y
C11 C12 C13 C15 . . . . 140.33(13) y
C14 C12 C13 C15 . . . . -110.52(14) y
C11 C12 C13 C14 . . . . -109.16(14) y
C11 C12 C14 C16 . . . . -142.21(14) y
C13 C12 C14 C16 . . . . 112.37(15) y
C11 C12 C14 C13 . . . . 105.42(14) y
C15 C13 C14 C12 . . . . 105.86(16) y
C15 C13 C14 C16 . . . . -3.0(2) y
C12 C13 C14 C16 . . . . -108.82(17) y
C14 C13 C15 O13 . . . . 132.05(16) y
C12 C13 C15 O13 . . . . -159.43(14) y
C11 O12 C17 C19 . . . . -179.37(15) y
C11 O12 C17 C110 . . . . 63.25(19) y
C11 O12 C17 C18 . . . . -61.33(19) y
C27 O22 C21 O21 . . . . 4.3(2) y
C27 O22 C21 C22 . . . . -174.45(12) y
O21 C21 C22 C24 . . . . -35.1(2) y
O22 C21 C22 C24 . . . . 143.63(12) y
O21 C21 C22 C23 . . . . 33.5(2) y
O22 C21 C22 C23 . . . . -147.74(12) y
C21 C22 C23 C25 . . . . 142.99(14) y
C24 C22 C23 C25 . . . . -108.85(15) y
C21 C22 C23 C24 . . . . -108.16(14) y
C21 C22 C24 C26 . . . . -139.83(14) y
C23 C22 C24 C26 . . . . 113.12(15) y
C21 C22 C24 C23 . . . . 107.05(14) y
C25 C23 C24 C22 . . . . 107.07(16) y
C25 C23 C24 C26 . . . . -2.7(2) y
C22 C23 C24 C26 . . . . -109.77(16) y
C24 C23 C25 O23 . . . . 132.54(17) y
C22 C23 C25 O23 . . . . -159.26(16) y
C21 O22 C27 C28 . . . . -177.88(14) y
C21 O22 C27 C29 . . . . 64.49(18) y
C21 O22 C27 C210 . . . . -60.81(18) y
